data_7022782
loop_
_publ_author_name
'Feng, Xun'
'Feng, Yu-Quan'
'Liu, Lang'
'Wang, Li-Ya'
'Song, Hong-Liang'
'Ng, Seik-Weng'

_publ_section_title
;
 A series of Zn-4f heterometallic coordination polymers and a zinc complex
 containing a flexible mixed donor dicarboxylate ligand.
;
_journal_issue 21
_journal_name_full 'Dalton transactions (Cambridge, England : 2003)'
_journal_page_first 7741
_journal_page_last 7754
_journal_paper_doi 10.1039/c3dt33002h
_journal_volume 42
_journal_year 2013
_chemical_formula_sum 'C26 H16 Cl N2 O11 Pr Zn'
_chemical_formula_weight 774.14
_chemical_name_systematic
;
?
;
_space_group_IT_number 2
_symmetry_cell_setting triclinic
_symmetry_space_group_name_Hall '-P 1'
_symmetry_space_group_name_H-M 'P -1'
_atom_sites_solution_hydrogens geom
_atom_sites_solution_primary direct
_atom_sites_solution_secondary difmap
_audit_creation_method SHELXL-97
_cell_angle_alpha 107.6690(10)
_cell_angle_beta 104.5520(10)
_cell_angle_gamma 92.6520(10)
_cell_formula_units_Z 2
_cell_length_a 8.5153(8)
_cell_length_b 12.8224(12)
_cell_length_c 13.4358(13)
_cell_measurement_reflns_used 6836
_cell_measurement_temperature 296(2)
_cell_measurement_theta_max 28.21
_cell_measurement_theta_min 2.58
_cell_volume 1341.0(2)
_computing_cell_refinement 'Bruker SMART'
_computing_data_collection 'Bruker SMART'
_computing_data_reduction 'Bruker SAINT'
_computing_molecular_graphics 'Bruker SHELXTL'
_computing_publication_material 'Bruker SHELXTL'
_computing_structure_refinement 'SHELXL-97 (Sheldrick, 1997)'
_computing_structure_solution 'SHELXS-97 (Sheldrick, 1990)'
_diffrn_ambient_temperature 296(2)
_diffrn_measured_fraction_theta_full 0.969
_diffrn_measured_fraction_theta_max 0.969
_diffrn_measurement_device_type 'CCD area detector'
_diffrn_measurement_method 'phi and omega scans'
_diffrn_radiation_monochromator graphite
_diffrn_radiation_source 'fine-focus sealed tube'
_diffrn_radiation_type MoK\a
_diffrn_radiation_wavelength 0.71073
_diffrn_reflns_av_R_equivalents 0.0155
_diffrn_reflns_av_sigmaI/netI 0.0238
_diffrn_reflns_limit_h_max 10
_diffrn_reflns_limit_h_min -10
_diffrn_reflns_limit_k_max 15
_diffrn_reflns_limit_k_min -15
_diffrn_reflns_limit_l_max 16
_diffrn_reflns_limit_l_min -16
_diffrn_reflns_number 9626
_diffrn_reflns_theta_full 25.50
_diffrn_reflns_theta_max 25.50
_diffrn_reflns_theta_min 2.49
_diffrn_standards_number 0
_exptl_absorpt_coefficient_mu 2.855
_exptl_absorpt_correction_T_max 0.7078
_exptl_absorpt_correction_T_min 0.5355
_exptl_absorpt_correction_type multi-scan
_exptl_absorpt_process_details sadabs
_exptl_crystal_colour colourless
_exptl_crystal_density_diffrn 1.917
_exptl_crystal_density_method 'not measured'
_exptl_crystal_description block
_exptl_crystal_F_000 760
_exptl_crystal_size_max 0.25
_exptl_crystal_size_mid 0.17
_exptl_crystal_size_min 0.13
_refine_diff_density_max 0.441
_refine_diff_density_min -0.484
_refine_diff_density_rms 0.065
_refine_ls_extinction_method none
_refine_ls_goodness_of_fit_ref 1.034
_refine_ls_hydrogen_treatment constr
_refine_ls_matrix_type full
_refine_ls_number_parameters 379
_refine_ls_number_reflns 4839
_refine_ls_number_restraints 0
_refine_ls_restrained_S_all 1.034
_refine_ls_R_factor_all 0.0207
_refine_ls_R_factor_gt 0.0187
_refine_ls_shift/su_max 0.000
_refine_ls_shift/su_mean 0.000
_refine_ls_structure_factor_coef Fsqd
_refine_ls_weighting_details 'calc w=1/[\s^2^(Fo^2^)+(0.0191P)^2^+0.8925P] where P=(Fo^2^+2Fc^2^)/3'
_refine_ls_weighting_scheme calc
_refine_ls_wR_factor_gt 0.0436
_refine_ls_wR_factor_ref 0.0446
_reflns_number_gt 4548
_reflns_number_total 4839
_reflns_threshold_expression >2sigma(I)
_cod_data_source_file c3dt33002h.txt
_cod_data_source_block Pr
_cod_depositor_comments
;
The following automatic conversions were performed:

'_symmetry_cell_setting' value 'Triclinic' changed to 'triclinic'
according to /home/saulius/struct/CIF-dictionaries/cif_core.dic
dictionary named 'cif_core.dic' version 2.4.2 from 2011-04-26.

Automatic conversion script
Id: cif_fix_values 1891 2012-01-12 08:04:46Z andrius 
;
_cod_original_sg_symbol_H-M P-1
_cod_database_code 7022782

loop_
_symmetry_equiv_pos_as_xyz
'x, y, z'
'-x, -y, -z'

loop_
_atom_site_label
_atom_site_type_symbol
_atom_site_fract_x
_atom_site_fract_y
_atom_site_fract_z
_atom_site_U_iso_or_equiv
_atom_site_adp_type
_atom_site_occupancy
_atom_site_symmetry_multiplicity
_atom_site_calc_flag
_atom_site_refinement_flags
Pr1 Pr 0.246196(15) 0.489435(10) -0.010746(10) 0.01666(5) Uani 1 1 d .
Zn1 Zn 0.32330(4) 0.21975(2) 0.15973(2) 0.02546(7) Uani 1 1 d .
Cl1 Cl 0.22931(9) 0.12800(6) 0.25352(6) 0.03881(17) Uani 1 1 d .
O1 O 0.2658(2) 0.06118(15) -0.21223(17) 0.0364(5) Uani 1 1 d .
O2 O 0.1525(2) 0.18347(15) 0.01920(14) 0.0300(4) Uani 1 1 d .
O3 O 0.3000(2) 0.29852(14) -0.02777(14) 0.0266(4) Uani 1 1 d .
O4 O -0.02596(19) 0.38879(13) -0.05563(13) 0.0210(4) Uani 1 1 d .
O5 O -0.2836(2) 0.31269(14) -0.11648(15) 0.0284(4) Uani 1 1 d .
O6 O 0.2600(2) 0.54698(16) 0.41837(15) 0.0387(5) Uani 1 1 d .
O7 O 0.4056(2) 0.37559(14) 0.24945(14) 0.0297(4) Uani 1 1 d .
O8 O 0.2217(2) 0.45706(14) 0.15830(13) 0.0228(4) Uani 1 1 d .
O9 O 0.53043(19) 0.51863(14) 0.11071(13) 0.0225(4) Uani 1 1 d .
O10 O 0.7677(2) 0.61907(15) 0.20848(14) 0.0289(4) Uani 1 1 d .
O11 O 0.1185(2) 0.58885(16) -0.13561(14) 0.0328(4) Uani 1 1 d .
H1W H 0.1278 0.5785 -0.1993 0.049 Uiso 1 1 d R
H2W H 0.0149 0.5853 -0.1547 0.049 Uiso 1 1 d R
N1 N 0.4735(3) -0.14970(18) -0.13134(19) 0.0304(5) Uani 1 1 d .
N2 N 0.1385(3) 0.6075(2) 0.66796(18) 0.0377(6) Uani 1 1 d .
C1 C 0.1092(3) 0.0923(2) -0.2389(2) 0.0278(6) Uani 1 1 d .
C2 C 0.0662(3) 0.17827(19) -0.16244(19) 0.0220(5) Uani 1 1 d .
C3 C -0.0881(3) 0.21174(19) -0.1928(2) 0.0231(5) Uani 1 1 d .
C4 C -0.1927(3) 0.1607(2) -0.2960(2) 0.0298(6) Uani 1 1 d .
H4 H -0.2960 0.1820 -0.3148 0.036 Uiso 1 1 calc R
C5 C -0.1440(4) 0.0778(2) -0.3713(2) 0.0374(7) Uani 1 1 d .
H5 H -0.2133 0.0452 -0.4412 0.045 Uiso 1 1 calc R
C6 C 0.0076(4) 0.0436(2) -0.3426(2) 0.0368(7) Uani 1 1 d .
H6 H 0.0407 -0.0119 -0.3929 0.044 Uiso 1 1 calc R
C7 C 0.1826(3) 0.2258(2) -0.0488(2) 0.0232(5) Uani 1 1 d .
C8 C -0.1378(3) 0.30840(19) -0.11730(19) 0.0200(5) Uani 1 1 d .
C9 C 0.4299(3) -0.0697(2) -0.1742(2) 0.0297(6) Uani 1 1 d .
H9 H 0.4968 -0.0455 -0.2101 0.036 Uiso 1 1 calc R
C10 C 0.2890(3) -0.0221(2) -0.1669(2) 0.0282(6) Uani 1 1 d .
C11 C 0.1884(3) -0.0569(2) -0.1138(2) 0.0316(6) Uani 1 1 d .
H11 H 0.0920 -0.0270 -0.1090 0.038 Uiso 1 1 calc R
C12 C 0.2357(4) -0.1373(2) -0.0682(3) 0.0400(7) Uani 1 1 d .
H12 H 0.1716 -0.1615 -0.0306 0.048 Uiso 1 1 calc R
C13 C 0.3775(4) -0.1822(2) -0.0779(3) 0.0370(7) Uani 1 1 d .
H13 H 0.4075 -0.2364 -0.0465 0.044 Uiso 1 1 calc R
C14 C 0.3822(3) 0.6135(2) 0.4071(2) 0.0263(6) Uani 1 1 d .
C15 C 0.4312(3) 0.57042(19) 0.31226(19) 0.0205(5) Uani 1 1 d .
C16 C 0.5577(3) 0.6315(2) 0.29639(19) 0.0211(5) Uani 1 1 d .
C17 C 0.6300(3) 0.7342(2) 0.3725(2) 0.0282(6) Uani 1 1 d .
H17 H 0.7128 0.7751 0.3610 0.034 Uiso 1 1 calc R
C18 C 0.5779(3) 0.7751(2) 0.4651(2) 0.0335(6) Uani 1 1 d .
H18 H 0.6250 0.8440 0.5152 0.040 Uiso 1 1 calc R
C19 C 0.4566(3) 0.7142(2) 0.4835(2) 0.0334(6) Uani 1 1 d .
H19 H 0.4250 0.7409 0.5471 0.040 Uiso 1 1 calc R
C20 C 0.3468(3) 0.4587(2) 0.23352(19) 0.0204(5) Uani 1 1 d .
C21 C 0.6236(3) 0.58825(19) 0.20051(19) 0.0214(5) Uani 1 1 d .
C22 C 0.2113(3) 0.5672(2) 0.5898(2) 0.0329(6) Uani 1 1 d .
H22 H 0.2857 0.5175 0.5986 0.040 Uiso 1 1 calc R
C23 C 0.1812(3) 0.5960(2) 0.4972(2) 0.0291(6) Uani 1 1 d .
C24 C 0.0700(4) 0.6676(3) 0.4808(2) 0.0413(7) Uani 1 1 d .
H24 H 0.0454 0.6862 0.4174 0.050 Uiso 1 1 calc R
C25 C -0.0039(4) 0.7107(3) 0.5621(3) 0.0458(8) Uani 1 1 d .
H25 H -0.0776 0.7612 0.5555 0.055 Uiso 1 1 calc R
C26 C 0.0326(4) 0.6784(3) 0.6525(2) 0.0394(7) Uani 1 1 d .
H26 H -0.0193 0.7074 0.7061 0.047 Uiso 1 1 calc R

loop_
_atom_site_aniso_label
_atom_site_aniso_U_11
_atom_site_aniso_U_22
_atom_site_aniso_U_33
_atom_site_aniso_U_23
_atom_site_aniso_U_13
_atom_site_aniso_U_12
Pr1 0.01296(7) 0.02247(7) 0.01711(7) 0.00782(5) 0.00651(5) 0.00512(5)
Zn1 0.02555(16) 0.02629(16) 0.02646(16) 0.01085(13) 0.00671(13) 0.00970(12)
Cl1 0.0394(4) 0.0486(4) 0.0398(4) 0.0242(3) 0.0178(3) 0.0119(3)
O1 0.0351(11) 0.0343(10) 0.0550(13) 0.0240(10) 0.0246(10) 0.0206(9)
O2 0.0321(11) 0.0330(10) 0.0262(10) 0.0138(8) 0.0052(8) 0.0040(8)
O3 0.0221(10) 0.0262(9) 0.0320(10) 0.0104(8) 0.0067(8) 0.0063(8)
O4 0.0165(9) 0.0229(8) 0.0225(9) 0.0049(7) 0.0064(7) 0.0045(7)
O5 0.0160(9) 0.0285(9) 0.0375(11) 0.0067(8) 0.0067(8) 0.0055(7)
O6 0.0468(12) 0.0375(11) 0.0343(11) 0.0023(9) 0.0289(10) -0.0030(9)
O7 0.0343(11) 0.0242(9) 0.0275(10) 0.0086(8) 0.0020(8) 0.0091(8)
O8 0.0194(9) 0.0313(9) 0.0200(9) 0.0106(7) 0.0060(7) 0.0055(7)
O9 0.0176(9) 0.0320(9) 0.0169(8) 0.0056(7) 0.0060(7) 0.0034(7)
O10 0.0208(9) 0.0393(10) 0.0252(9) 0.0069(8) 0.0095(8) -0.0023(8)
O11 0.0304(11) 0.0524(12) 0.0283(10) 0.0255(9) 0.0134(8) 0.0162(9)
N1 0.0266(12) 0.0283(11) 0.0389(13) 0.0132(10) 0.0097(10) 0.0106(9)
N2 0.0412(15) 0.0553(16) 0.0263(12) 0.0190(11) 0.0172(11) 0.0172(12)
C1 0.0317(15) 0.0250(13) 0.0335(15) 0.0135(11) 0.0147(12) 0.0133(11)
C2 0.0258(13) 0.0209(12) 0.0230(12) 0.0108(10) 0.0081(11) 0.0067(10)
C3 0.0250(14) 0.0207(12) 0.0237(13) 0.0076(10) 0.0059(11) 0.0058(10)
C4 0.0283(15) 0.0283(13) 0.0293(14) 0.0098(11) 0.0009(12) 0.0067(11)
C5 0.0466(19) 0.0323(15) 0.0248(14) 0.0037(12) 0.0021(13) 0.0036(13)
C6 0.0529(19) 0.0255(14) 0.0313(15) 0.0028(12) 0.0177(14) 0.0108(13)
C7 0.0237(13) 0.0232(12) 0.0256(13) 0.0091(11) 0.0086(11) 0.0149(11)
C8 0.0207(13) 0.0214(12) 0.0194(12) 0.0099(10) 0.0035(10) 0.0061(10)
C9 0.0309(15) 0.0261(13) 0.0373(15) 0.0118(12) 0.0153(13) 0.0114(11)
C10 0.0316(15) 0.0216(12) 0.0308(14) 0.0067(11) 0.0089(12) 0.0088(11)
C11 0.0251(14) 0.0306(14) 0.0410(16) 0.0110(12) 0.0122(13) 0.0106(11)
C12 0.0346(17) 0.0421(17) 0.0555(19) 0.0247(15) 0.0221(15) 0.0114(13)
C13 0.0337(16) 0.0360(15) 0.0524(18) 0.0265(14) 0.0157(14) 0.0101(13)
C14 0.0282(14) 0.0311(13) 0.0238(13) 0.0092(11) 0.0137(11) 0.0052(11)
C15 0.0194(13) 0.0246(12) 0.0184(12) 0.0081(10) 0.0044(10) 0.0072(10)
C16 0.0181(12) 0.0278(13) 0.0192(12) 0.0093(10) 0.0056(10) 0.0063(10)
C17 0.0246(14) 0.0312(14) 0.0263(13) 0.0065(11) 0.0068(11) -0.0001(11)
C18 0.0343(16) 0.0317(14) 0.0249(14) -0.0020(11) 0.0065(12) -0.0024(12)
C19 0.0355(16) 0.0403(16) 0.0209(13) 0.0012(12) 0.0128(12) 0.0035(13)
C20 0.0217(13) 0.0268(13) 0.0175(12) 0.0085(10) 0.0120(10) 0.0049(10)
C21 0.0229(13) 0.0241(12) 0.0199(12) 0.0101(10) 0.0067(11) 0.0057(10)
C22 0.0284(15) 0.0460(16) 0.0314(15) 0.0175(13) 0.0129(12) 0.0141(13)
C23 0.0293(15) 0.0360(15) 0.0250(13) 0.0080(11) 0.0152(12) 0.0032(12)
C24 0.052(2) 0.0506(18) 0.0316(16) 0.0231(14) 0.0155(14) 0.0168(15)
C25 0.046(2) 0.0538(19) 0.0467(19) 0.0224(16) 0.0183(16) 0.0281(16)
C26 0.0391(17) 0.0503(18) 0.0335(16) 0.0102(14) 0.0206(14) 0.0155(14)

loop_
_atom_type_symbol
_atom_type_description
_atom_type_scat_dispersion_real
_atom_type_scat_dispersion_imag
_atom_type_scat_source
C C 0.0033 0.0016 'International Tables Vol C Tables 4.2.6.8 and 6.1.1.4'
H H 0.0000 0.0000 'International Tables Vol C Tables 4.2.6.8 and 6.1.1.4'
N N 0.0061 0.0033 'International Tables Vol C Tables 4.2.6.8 and 6.1.1.4'
O O 0.0106 0.0060 'International Tables Vol C Tables 4.2.6.8 and 6.1.1.4'
Cl Cl 0.1484 0.1585 'International Tables Vol C Tables 4.2.6.8 and 6.1.1.4'
Zn Zn 0.2839 1.4301 'International Tables Vol C Tables 4.2.6.8 and 6.1.1.4'
Pr Pr -0.2180 2.8214 'International Tables Vol C Tables 4.2.6.8 and 6.1.1.4'

loop_
_geom_angle_atom_site_label_1
_geom_angle_atom_site_label_2
_geom_angle_atom_site_label_3
_geom_angle
_geom_angle_site_symmetry_1
_geom_angle_site_symmetry_3
O4 Pr1 O3 76.54(5) . .
O4 Pr1 O11 86.28(6) . .
O3 Pr1 O11 136.32(6) . .
O4 Pr1 O8 73.75(5) . .
O3 Pr1 O8 73.18(6) . .
O11 Pr1 O8 139.50(6) . .
O4 Pr1 O9 143.13(5) . .
O3 Pr1 O9 78.02(6) . .
O11 Pr1 O9 130.24(6) . .
O8 Pr1 O9 73.61(5) . .
O4 Pr1 O5 114.51(5) . 2_565
O3 Pr1 O5 146.10(6) . 2_565
O11 Pr1 O5 77.53(6) . 2_565
O8 Pr1 O5 79.37(6) . 2_565
O9 Pr1 O5 75.41(5) . 2_565
O4 Pr1 O10 83.99(5) . 2_665
O3 Pr1 O10 69.61(6) . 2_665
O11 Pr1 O10 68.86(6) . 2_665
O8 Pr1 O10 140.10(6) . 2_665
O9 Pr1 O10 111.33(5) . 2_665
O5 Pr1 O10 140.51(6) 2_565 2_665
O4 Pr1 O9 134.41(5) . 2_665
O3 Pr1 O9 81.78(5) . 2_665
O11 Pr1 O9 82.45(6) . 2_665
O8 Pr1 O9 136.15(5) . 2_665
O9 Pr1 O9 66.23(6) . 2_665
O5 Pr1 O9 105.87(5) 2_565 2_665
O10 Pr1 O9 50.76(5) 2_665 2_665
O4 Pr1 O4 65.11(6) . 2_565
O3 Pr1 O4 134.45(5) . 2_565
O11 Pr1 O4 66.41(5) . 2_565
O8 Pr1 O4 73.23(5) . 2_565
O9 Pr1 O4 119.86(5) . 2_565
O5 Pr1 O4 50.13(5) 2_565 2_565
O10 Pr1 O4 126.26(5) 2_665 2_565
O9 Pr1 O4 143.17(5) 2_665 2_565
O4 Pr1 C21 108.52(6) . 2_665
O3 Pr1 C21 73.45(6) . 2_665
O11 Pr1 C21 74.62(6) . 2_665
O8 Pr1 C21 144.88(6) . 2_665
O9 Pr1 C21 89.05(6) . 2_665
O5 Pr1 C21 126.24(6) 2_565 2_665
O10 Pr1 C21 24.74(6) 2_665 2_665
O9 Pr1 C21 26.03(6) 2_665 2_665
O4 Pr1 C21 140.70(6) 2_565 2_665
O4 Pr1 C8 90.08(6) . 2_565
O3 Pr1 C8 146.56(6) . 2_565
O11 Pr1 C8 71.46(6) . 2_565
O8 Pr1 C8 73.68(6) . 2_565
O9 Pr1 C8 96.80(6) . 2_565
O5 Pr1 C8 24.60(6) 2_565 2_565
O10 Pr1 C8 140.15(6) 2_665 2_565
O9 Pr1 C8 126.76(6) 2_665 2_565
O4 Pr1 C8 25.58(6) 2_565 2_565
C21 Pr1 C8 139.91(6) 2_665 2_565
O7 Zn1 O2 120.45(7) . .
O7 Zn1 N1 105.26(8) . 2_655
O2 Zn1 N1 108.49(8) . 2_655
O7 Zn1 Cl1 111.25(6) . .
O2 Zn1 Cl1 105.56(6) . .
N1 Zn1 Cl1 104.81(7) 2_655 .
C10 O1 C1 119.3(2) . .
C7 O2 Zn1 116.33(16) . .
C7 O3 Pr1 119.09(15) . .
C8 O4 Pr1 150.60(15) . .
C8 O4 Pr1 91.49(13) . 2_565
Pr1 O4 Pr1 114.89(6) . 2_565
C8 O5 Pr1 97.29(14) . 2_565
C14 O6 C23 116.9(2) . .
C20 O7 Zn1 126.14(16) . .
C20 O8 Pr1 121.53(14) . .
C21 O9 Pr1 139.81(15) . .
C21 O9 Pr1 93.20(13) . 2_665
Pr1 O9 Pr1 113.77(6) . 2_665
C21 O10 Pr1 95.19(14) . 2_665
Pr1 O11 H1W 125.9 . .
Pr1 O11 H2W 118.9 . .
H1W O11 H2W 94.5 . .
C13 N1 C9 118.2(2) . .
C13 N1 Zn1 124.41(18) . 2_655
C9 N1 Zn1 117.28(18) . 2_655
C26 N2 C22 116.9(2) . .
C6 C1 C2 121.9(2) . .
C6 C1 O1 119.1(2) . .
C2 C1 O1 118.8(2) . .
C1 C2 C3 117.8(2) . .
C1 C2 C7 118.8(2) . .
C3 C2 C7 123.2(2) . .
C4 C3 C2 120.4(2) . .
C4 C3 C8 118.8(2) . .
C2 C3 C8 120.6(2) . .
C3 C4 C5 120.3(3) . .
C3 C4 H4 119.9 . .
C5 C4 H4 119.9 . .
C6 C5 C4 120.0(3) . .
C6 C5 H5 120.0 . .
C4 C5 H5 120.0 . .
C1 C6 C5 119.5(2) . .
C1 C6 H6 120.3 . .
C5 C6 H6 120.3 . .
O3 C7 O2 124.4(2) . .
O3 C7 C2 121.1(2) . .
O2 C7 C2 114.5(2) . .
O5 C8 O4 120.8(2) . .
O5 C8 C3 121.4(2) . .
O4 C8 C3 117.8(2) . .
O5 C8 Pr1 58.11(12) . 2_565
O4 C8 Pr1 62.92(12) . 2_565
C3 C8 Pr1 173.24(16) . 2_565
N1 C9 C10 122.3(2) . .
N1 C9 H9 118.9 . .
C10 C9 H9 118.9 . .
C11 C10 O1 125.7(2) . .
C11 C10 C9 119.6(2) . .
O1 C10 C9 114.6(2) . .
C12 C11 C10 117.7(2) . .
C12 C11 H11 121.1 . .
C10 C11 H11 121.1 . .
C11 C12 C13 120.3(3) . .
C11 C12 H12 119.8 . .
C13 C12 H12 119.8 . .
N1 C13 C12 121.8(3) . .
N1 C13 H13 119.1 . .
C12 C13 H13 119.1 . .
O6 C14 C19 123.9(2) . .
O6 C14 C15 115.1(2) . .
C19 C14 C15 121.0(2) . .
C16 C15 C14 118.5(2) . .
C16 C15 C20 123.4(2) . .
C14 C15 C20 118.0(2) . .
C17 C16 C15 120.4(2) . .
C17 C16 C21 117.9(2) . .
C15 C16 C21 121.7(2) . .
C18 C17 C16 119.8(2) . .
C18 C17 H17 120.1 . .
C16 C17 H17 120.1 . .
C19 C18 C17 120.5(2) . .
C19 C18 H18 119.8 . .
C17 C18 H18 119.8 . .
C18 C19 C14 119.8(2) . .
C18 C19 H19 120.1 . .
C14 C19 H19 120.1 . .
O7 C20 O8 125.5(2) . .
O7 C20 C15 117.0(2) . .
O8 C20 C15 117.5(2) . .
O10 C21 O9 120.8(2) . .
O10 C21 C16 119.3(2) . .
O9 C21 C16 119.9(2) . .
O10 C21 Pr1 60.07(12) . 2_665
O9 C21 Pr1 60.78(12) . 2_665
C16 C21 Pr1 178.05(16) . 2_665
N2 C22 C23 122.7(3) . .
N2 C22 H22 118.6 . .
C23 C22 H22 118.6 . .
C22 C23 C24 120.2(2) . .
C22 C23 O6 118.6(2) . .
C24 C23 O6 121.2(2) . .
C23 C24 C25 117.3(3) . .
C23 C24 H24 121.3 . .
C25 C24 H24 121.3 . .
C26 C25 C24 119.2(3) . .
C26 C25 H25 120.4 . .
C24 C25 H25 120.4 . .
N2 C26 C25 123.6(3) . .
N2 C26 H26 118.2 . .
C25 C26 H26 118.2 . .

loop_
_geom_bond_atom_site_label_1
_geom_bond_atom_site_label_2
_geom_bond_distance
_geom_bond_site_symmetry_2
Pr1 O4 2.4389(16) .
Pr1 O3 2.4641(17) .
Pr1 O11 2.4761(17) .
Pr1 O8 2.4852(16) .
Pr1 O9 2.4943(16) .
Pr1 O5 2.5456(17) 2_565
Pr1 O10 2.5673(17) 2_665
Pr1 O9 2.5788(16) 2_665
Pr1 O4 2.6489(15) 2_565
Pr1 C21 2.950(2) 2_665
Pr1 C8 2.974(2) 2_565
Zn1 O7 1.9801(17) .
Zn1 O2 1.9803(18) .
Zn1 N1 2.053(2) 2_655
Zn1 Cl1 2.2209(8) .
O1 C10 1.380(3) .
O1 C1 1.401(3) .
O2 C7 1.265(3) .
O3 C7 1.250(3) .
O4 C8 1.285(3) .
O4 Pr1 2.6489(15) 2_565
O5 C8 1.248(3) .
O5 Pr1 2.5456(17) 2_565
O6 C14 1.381(3) .
O6 C23 1.401(3) .
O7 C20 1.252(3) .
O8 C20 1.265(3) .
O9 C21 1.297(3) .
O9 Pr1 2.5788(16) 2_665
O10 C21 1.240(3) .
O10 Pr1 2.5673(17) 2_665
O11 H1W 0.8501 .
O11 H2W 0.8500 .
N1 C13 1.343(3) .
N1 C9 1.345(3) .
N1 Zn1 2.053(2) 2_655
N2 C26 1.334(4) .
N2 C22 1.335(3) .
C1 C6 1.376(4) .
C1 C2 1.394(3) .
C2 C3 1.402(3) .
C2 C7 1.518(3) .
C3 C4 1.385(3) .
C3 C8 1.499(3) .
C4 C5 1.387(4) .
C4 H4 0.9300 .
C5 C6 1.383(4) .
C5 H5 0.9300 .
C6 H6 0.9300 .
C8 Pr1 2.974(2) 2_565
C9 C10 1.382(4) .
C9 H9 0.9300 .
C10 C11 1.380(4) .
C11 C12 1.379(4) .
C11 H11 0.9300 .
C12 C13 1.380(4) .
C12 H12 0.9300 .
C13 H13 0.9300 .
C14 C19 1.384(4) .
C14 C15 1.402(3) .
C15 C16 1.399(3) .
C15 C20 1.513(3) .
C16 C17 1.397(3) .
C16 C21 1.497(3) .
C17 C18 1.387(4) .
C17 H17 0.9300 .
C18 C19 1.382(4) .
C18 H18 0.9300 .
C19 H19 0.9300 .
C21 Pr1 2.950(2) 2_665
C22 C23 1.369(4) .
C22 H22 0.9300 .
C23 C24 1.374(4) .
C24 C25 1.381(4) .
C24 H24 0.9300 .
C25 C26 1.368(4) .
C25 H25 0.9300 .
C26 H26 0.9300 .

loop_
_geom_hbond_atom_site_label_D
_geom_hbond_atom_site_label_H
_geom_hbond_atom_site_label_A
_geom_hbond_distance_DH
_geom_hbond_distance_HA
_geom_hbond_distance_DA
_geom_hbond_angle_DHA
_geom_hbond_site_symmetry_A
O11 H2W O8 0.85 2.05 2.850(2) 157.3 2_565
O11 H1W N2 0.85 1.95 2.767(3) 160.5 1_554

loop_
_geom_torsion_atom_site_label_1
_geom_torsion_atom_site_label_2
_geom_torsion_atom_site_label_3
_geom_torsion_atom_site_label_4
_geom_torsion
_geom_torsion_site_symmetry_1
_geom_torsion_site_symmetry_4
O7 Zn1 O2 C7 54.55(19) . .
N1 Zn1 O2 C7 -66.69(18) 2_655 .
Cl1 Zn1 O2 C7 -178.58(16) . .
O4 Pr1 O3 C7 -1.36(17) . .
O11 Pr1 O3 C7 -71.0(2) . .
O8 Pr1 O3 C7 75.44(17) . .
O9 Pr1 O3 C7 151.73(18) . .
O5 Pr1 O3 C7 112.75(18) 2_565 .
O10 Pr1 O3 C7 -89.88(18) 2_665 .
O9 Pr1 O3 C7 -140.96(18) 2_665 .
O4 Pr1 O3 C7 31.4(2) 2_565 .
C21 Pr1 O3 C7 -115.68(18) 2_665 .
C8 Pr1 O3 C7 67.6(2) 2_565 .
O3 Pr1 O4 C8 -53.3(3) . .
O11 Pr1 O4 C8 86.2(3) . .
O8 Pr1 O4 C8 -129.5(3) . .
O9 Pr1 O4 C8 -100.9(3) . .
O5 Pr1 O4 C8 160.7(3) 2_565 .
O10 Pr1 O4 C8 17.1(3) 2_665 .
O9 Pr1 O4 C8 10.5(3) 2_665 .
O4 Pr1 O4 C8 151.9(3) 2_565 .
C21 Pr1 O4 C8 13.8(3) 2_665 .
C8 Pr1 O4 C8 157.6(3) 2_565 .
O3 Pr1 O4 Pr1 154.80(8) . 2_565
O11 Pr1 O4 Pr1 -65.67(7) . 2_565
O8 Pr1 O4 Pr1 78.69(7) . 2_565
O9 Pr1 O4 Pr1 107.23(9) . 2_565
O5 Pr1 O4 Pr1 8.82(9) 2_565 2_565
O10 Pr1 O4 Pr1 -134.78(7) 2_665 2_565
O9 Pr1 O4 Pr1 -141.32(6) 2_665 2_565
O4 Pr1 O4 Pr1 0.0 2_565 2_565
C21 Pr1 O4 Pr1 -138.09(7) 2_665 2_565
C8 Pr1 O4 Pr1 5.74(7) 2_565 2_565
O2 Zn1 O7 C20 9.2(2) . .
N1 Zn1 O7 C20 132.0(2) 2_655 .
Cl1 Zn1 O7 C20 -115.02(19) . .
O4 Pr1 O8 C20 158.00(18) . .
O3 Pr1 O8 C20 77.50(17) . .
O11 Pr1 O8 C20 -138.46(17) . .
O9 Pr1 O8 C20 -4.62(17) . .
O5 Pr1 O8 C20 -82.38(17) 2_565 .
O10 Pr1 O8 C20 99.24(18) 2_665 .
O9 Pr1 O8 C20 19.5(2) 2_665 .
O4 Pr1 O8 C20 -133.72(18) 2_565 .
C21 Pr1 O8 C20 58.8(2) 2_665 .
C8 Pr1 O8 C20 -107.02(18) 2_565 .
O4 Pr1 O9 C21 -98.6(2) . .
O3 Pr1 O9 C21 -145.8(2) . .
O11 Pr1 O9 C21 72.1(2) . .
O8 Pr1 O9 C21 -70.0(2) . .
O5 Pr1 O9 C21 12.9(2) 2_565 .
O10 Pr1 O9 C21 151.9(2) 2_665 .
O9 Pr1 O9 C21 128.0(3) 2_665 .
O4 Pr1 O9 C21 -11.1(2) 2_565 .
C21 Pr1 O9 C21 140.9(2) 2_665 .
C8 Pr1 O9 C21 0.7(2) 2_565 .
O4 Pr1 O9 Pr1 133.40(7) . 2_665
O3 Pr1 O9 Pr1 86.20(7) . 2_665
O11 Pr1 O9 Pr1 -55.89(10) . 2_665
O8 Pr1 O9 Pr1 161.96(8) . 2_665
O5 Pr1 O9 Pr1 -115.05(8) 2_565 2_665
O10 Pr1 O9 Pr1 23.92(8) 2_665 2_665
O9 Pr1 O9 Pr1 0.0 2_665 2_665
O4 Pr1 O9 Pr1 -139.08(6) 2_565 2_665
C21 Pr1 O9 Pr1 12.92(7) 2_665 2_665
C8 Pr1 O9 Pr1 -127.31(7) 2_565 2_665
C10 O1 C1 C6 -92.9(3) . .
C10 O1 C1 C2 92.5(3) . .
C6 C1 C2 C3 2.4(4) . .
O1 C1 C2 C3 176.9(2) . .
C6 C1 C2 C7 178.4(2) . .
O1 C1 C2 C7 -7.2(3) . .
C1 C2 C3 C4 -0.3(4) . .
C7 C2 C3 C4 -176.1(2) . .
C1 C2 C3 C8 -176.0(2) . .
C7 C2 C3 C8 8.2(4) . .
C2 C3 C4 C5 -1.8(4) . .
C8 C3 C4 C5 173.9(2) . .
C3 C4 C5 C6 1.9(4) . .
C2 C1 C6 C5 -2.2(4) . .
O1 C1 C6 C5 -176.7(2) . .
C4 C5 C6 C1 0.0(4) . .
Pr1 O3 C7 O2 -106.8(2) . .
Pr1 O3 C7 C2 75.3(2) . .
Zn1 O2 C7 O3 -9.8(3) . .
Zn1 O2 C7 C2 168.26(15) . .
C1 C2 C7 O3 84.1(3) . .
C3 C2 C7 O3 -100.2(3) . .
C1 C2 C7 O2 -94.1(3) . .
C3 C2 C7 O2 81.7(3) . .
Pr1 O5 C8 O4 5.6(2) 2_565 .
Pr1 O5 C8 C3 -172.08(19) 2_565 .
Pr1 O4 C8 O5 -160.0(2) . .
Pr1 O4 C8 O5 -5.3(2) 2_565 .
Pr1 O4 C8 C3 17.8(4) . .
Pr1 O4 C8 C3 172.42(18) 2_565 .
Pr1 O4 C8 Pr1 -154.7(3) . 2_565
C4 C3 C8 O5 35.8(3) . .
C2 C3 C8 O5 -148.5(2) . .
C4 C3 C8 O4 -141.9(2) . .
C2 C3 C8 O4 33.8(3) . .
C4 C3 C8 Pr1 -47.7(15) . 2_565
C2 C3 C8 Pr1 128.0(13) . 2_565
C13 N1 C9 C10 -1.3(4) . .
Zn1 N1 C9 C10 175.4(2) 2_655 .
C1 O1 C10 C11 -21.2(4) . .
C1 O1 C10 C9 161.0(2) . .
N1 C9 C10 C11 0.1(4) . .
N1 C9 C10 O1 178.0(2) . .
O1 C10 C11 C12 -176.5(3) . .
C9 C10 C11 C12 1.2(4) . .
C10 C11 C12 C13 -1.3(4) . .
C9 N1 C13 C12 1.3(4) . .
Zn1 N1 C13 C12 -175.2(2) 2_655 .
C11 C12 C13 N1 0.0(5) . .
C23 O6 C14 C19 16.1(4) . .
C23 O6 C14 C15 -165.7(2) . .
O6 C14 C15 C16 -178.2(2) . .
C19 C14 C15 C16 0.1(4) . .
O6 C14 C15 C20 0.4(3) . .
C19 C14 C15 C20 178.7(2) . .
C14 C15 C16 C17 -1.5(4) . .
C20 C15 C16 C17 179.9(2) . .
C14 C15 C16 C21 176.4(2) . .
C20 C15 C16 C21 -2.2(4) . .
C15 C16 C17 C18 1.0(4) . .
C21 C16 C17 C18 -177.0(2) . .
C16 C17 C18 C19 0.9(4) . .
C17 C18 C19 C14 -2.4(4) . .
O6 C14 C19 C18 180.0(3) . .
C15 C14 C19 C18 1.9(4) . .
Zn1 O7 C20 O8 1.7(3) . .
Zn1 O7 C20 C15 -179.37(15) . .
Pr1 O8 C20 O7 -99.7(2) . .
Pr1 O8 C20 C15 81.3(2) . .
C16 C15 C20 O7 90.8(3) . .
C14 C15 C20 O7 -87.7(3) . .
C16 C15 C20 O8 -90.1(3) . .
C14 C15 C20 O8 91.3(3) . .
Pr1 O10 C21 O9 2.7(2) 2_665 .
Pr1 O10 C21 C16 -177.88(19) 2_665 .
Pr1 O9 C21 O10 -136.4(2) . .
Pr1 O9 C21 O10 -2.7(2) 2_665 .
Pr1 O9 C21 C16 44.2(3) . .
Pr1 O9 C21 C16 177.91(19) 2_665 .
Pr1 O9 C21 Pr1 -133.8(2) . 2_665
C17 C16 C21 O10 26.1(3) . .
C15 C16 C21 O10 -151.9(2) . .
C17 C16 C21 O9 -154.4(2) . .
C15 C16 C21 O9 27.6(3) . .
C17 C16 C21 Pr1 -44(5) . 2_665
C15 C16 C21 Pr1 138(5) . 2_665
C26 N2 C22 C23 0.0(4) . .
N2 C22 C23 C24 -1.2(5) . .
N2 C22 C23 O6 -178.2(3) . .
C14 O6 C23 C22 -108.6(3) . .
C14 O6 C23 C24 74.4(4) . .
C22 C23 C24 C25 2.1(5) . .
O6 C23 C24 C25 179.0(3) . .
C23 C24 C25 C26 -1.9(5) . .
C22 N2 C26 C25 0.1(5) . .
C24 C25 C26 N2 0.9(5) . .
